data_2020730
loop_
_publ_author_name
'Gomathi, V.'
'Theivarasu, C.'

_publ_section_title
;
 Hydrogen-bonded assemblies in the molecular crystals of 2,2'-thiodiacetic
 acid with ethylenediamine and <i>o</i>-phenylenediamine
;
_journal_coeditor_code QS3058
_journal_issue 2
_journal_name_full 'Acta Crystallographica Section C'
_journal_page_first 97
_journal_page_last 103
_journal_paper_doi 10.1107/S2053229617000559
_journal_volume 73
_journal_year 2017
_chemical_formula_iupac 'C6 H9 N2 +, C4 H5 O4 S -'
_chemical_formula_moiety 'C6 H9 N2 +, C4 H5 O4 S -'
_chemical_formula_sum 'C10 H14 N2 O4 S'
_chemical_formula_weight 258.29
_chemical_name_systematic
;
2-Aminoanilinium 2-(carboxymethylsulfanyl)acetate
;
_space_group_crystal_system monoclinic
_space_group_IT_number 14
_space_group_name_Hall '-P 2yn'
_space_group_name_H-M_alt 'P 1 21/n 1'
_symmetry_space_group_name_Hall '-P 2yn'
_symmetry_space_group_name_H-M 'P 1 21/n 1'
_atom_sites_solution_hydrogens mixed
_audit_creation_method SHELXL-2014/7
_cell_angle_alpha 90
_cell_angle_beta 92.978(8)
_cell_angle_gamma 90
_cell_formula_units_Z 4
_cell_length_a 4.9006(4)
_cell_length_b 12.9808(10)
_cell_length_c 18.9837(15)
_cell_measurement_reflns_used 2643
_cell_measurement_temperature 293(2)
_cell_measurement_theta_max 27.02
_cell_measurement_theta_min 3.13
_cell_volume 1205.99(17)
_computing_cell_refinement
;
APEX2 and SAINT (Bruker, 2004)
;
_computing_data_collection
;
APEX2 (Bruker, 2004)
;
_computing_data_reduction
;
SAINT and XPREP (Bruker, 2004)
;
_computing_molecular_graphics
;
ORTEP-3 for Windows (Farrugia, 2012) and Mercury (Bruno <i>et al.</i>,
2002)
;
_computing_publication_material
;
SHELXL2014 (Sheldrick, 2015)
;
_computing_structure_refinement
;
SHELXL2014 (Sheldrick, 2015)
;
_computing_structure_solution
;
SIR92 (Altomare <i>et al.</i>,  1992)
;
_diffrn_ambient_temperature 293(2)
_diffrn_measured_fraction_theta_full 0.982
_diffrn_measured_fraction_theta_max 0.982
_diffrn_measurement_device_type 'Bruker Kappa APEXII CCD'
_diffrn_measurement_method '\w and \f scan'
_diffrn_radiation_monochromator graphite
_diffrn_radiation_source 'fine-focus sealed tube'
_diffrn_radiation_type MoK\a
_diffrn_radiation_wavelength 0.71073
_diffrn_reflns_av_R_equivalents 0.0719
_diffrn_reflns_limit_h_max 5
_diffrn_reflns_limit_h_min -5
_diffrn_reflns_limit_k_max 15
_diffrn_reflns_limit_k_min -15
_diffrn_reflns_limit_l_max 21
_diffrn_reflns_limit_l_min -22
_diffrn_reflns_number 11771
_diffrn_reflns_theta_full 24.998
_diffrn_reflns_theta_max 24.998
_diffrn_reflns_theta_min 2.148
_exptl_absorpt_coefficient_mu 0.274
_exptl_absorpt_correction_T_max 0.7454
_exptl_absorpt_correction_T_min 0.6026
_exptl_absorpt_correction_type multi-scan
_exptl_absorpt_process_details
;
(SADABS; Bruker, 2004)
;
_exptl_crystal_colour brown
_exptl_crystal_density_diffrn 1.423
_exptl_crystal_description Needle
_exptl_crystal_F_000 544
_exptl_crystal_size_max 0.350
_exptl_crystal_size_mid 0.300
_exptl_crystal_size_min 0.250
_refine_diff_density_max 0.184
_refine_diff_density_min -0.265
_refine_ls_extinction_method none
_refine_ls_goodness_of_fit_ref 0.945
_refine_ls_hydrogen_treatment mixed
_refine_ls_matrix_type full
_refine_ls_number_parameters 184
_refine_ls_number_reflns 2084
_refine_ls_number_restraints 9
_refine_ls_restrained_S_all 0.943
_refine_ls_R_factor_all 0.0889
_refine_ls_R_factor_gt 0.0457
_refine_ls_shift/su_max 0.000
_refine_ls_shift/su_mean 0.000
_refine_ls_structure_factor_coef Fsqd
_refine_ls_weighting_details 'w=1/[\s^2^(Fo^2^)+(0.0376P)^2^+0.6293P] where P=(Fo^2^+2Fc^2^)/3'
_refine_ls_weighting_scheme calc
_refine_ls_wR_factor_gt 0.0808
_refine_ls_wR_factor_ref 0.0992
_reflns_number_gt 1323
_reflns_number_total 2084
_reflns_threshold_expression 'I > 2\s(I)'
_cod_data_source_file qs3058sup1.cif
_cod_data_source_block TDAOPHEN
_cod_database_code 2020730
_shelx_space_group_comment
;
The symmetry employed for this shelxl refinement is uniquely defined
by the following loop, which should always be used as a source of
symmetry information in preference to the above space-group names.
They are only intended as comments.
;
_shelx_estimated_absorpt_t_min 0.910
_shelx_estimated_absorpt_t_max 0.935

loop_
_space_group_symop_operation_xyz
'x, y, z'
'-x+1/2, y+1/2, -z+1/2'
'-x, -y, -z'
'x-1/2, -y-1/2, z-1/2'

loop_
_atom_site_type_symbol
_atom_site_label
_atom_site_fract_x
_atom_site_fract_y
_atom_site_fract_z
_atom_site_U_iso_or_equiv
_atom_site_adp_type
_atom_site_calc_flag
_atom_site_occupancy
_atom_site_disorder_assembly
_atom_site_disorder_group
C C1 0.4270(5) 0.2595(2) -0.44536(13) 0.0322(6) Uani d 1 . .
C C2 0.2612(6) 0.1776(2) -0.46332(15) 0.0447(8) Uani d 1 . .
H H2 0.1160 0.1857 -0.4964 0.054 Uiso calc 1 . .
C C3 0.3116(7) 0.0830(3) -0.43184(19) 0.0627(10) Uani d 1 . .
H H3 0.2036 0.0262 -0.4442 0.075 Uiso calc 1 . .
C C4 0.5243(7) 0.0740(3) -0.38192(19) 0.0650(10) Uani d 1 . .
H H4 0.5572 0.0109 -0.3599 0.078 Uiso calc 1 . .
C C5 0.6878(6) 0.1562(3) -0.36415(16) 0.0535(9) Uani d 1 . .
H H5 0.8307 0.1480 -0.3304 0.064 Uiso calc 1 . .
C C6 0.6441(5) 0.2523(2) -0.39574(13) 0.0386(7) Uani d 1 . .
C C7 0.3832(6) 0.3690(2) -0.22095(15) 0.0449(8) Uani d 1 . .
C C8 0.4834(6) 0.3290(2) -0.15022(15) 0.0461(8) Uani d 1 . .
H H8A 0.3281 0.3098 -0.1234 0.055 Uiso calc 1 . .
H H8B 0.5819 0.3833 -0.1246 0.055 Uiso calc 1 . .
C C9 0.4590(5) 0.1192(2) -0.17664(14) 0.0400(7) Uani d 1 . .
H H9A 0.3272 0.1445 -0.2124 0.048 Uiso calc 1 . .
H H9B 0.5532 0.0615 -0.1969 0.048 Uiso calc 1 . .
C C10 0.3033(5) 0.07922(19) -0.11553(14) 0.0304(6) Uani d 1 . .
N N1 0.3744(5) 0.35989(18) -0.47911(12) 0.0345(6) Uani d 1 . .
N N2 0.8170(5) 0.3352(2) -0.38089(14) 0.0524(7) Uani d 1 . .
O O1A 0.147(7) 0.358(4) -0.242(2) 0.051(9) Uani d 0.25(6) A 1
O O1B 0.229(4) 0.3189(18) -0.2612(9) 0.068(5) Uani d 0.75(6) A 2
O O2 0.5116(4) 0.45136(15) -0.24055(10) 0.0538(6) Uani d 1 . .
H H2A 0.4492 0.4698 -0.2794 0.081 Uiso calc 1 . .
O O3 0.1229(4) 0.01163(14) -0.13035(9) 0.0424(5) Uani d 1 . .
O O4 0.3524(3) 0.11206(14) -0.05435(9) 0.0406(5) Uani d 1 . .
S S1 0.70436(15) 0.21916(6) -0.15780(4) 0.0483(3) Uani d 1 . .
H H1A 0.517(4) 0.3779(19) -0.5045(11) 0.041(9) Uiso d 1 . .
H H1B 0.352(5) 0.4090(18) -0.4459(10) 0.052(9) Uiso d 1 . .
H H1C 0.218(4) 0.358(2) -0.5075(12) 0.059(9) Uiso d 1 . .
H H2B 0.939(5) 0.330(2) -0.3454(13) 0.068(10) Uiso d 1 . .
H H2C 0.748(6) 0.3980(16) -0.3851(17) 0.078(12) Uiso d 1 . .

loop_
_atom_site_aniso_label
_atom_site_aniso_U_11
_atom_site_aniso_U_22
_atom_site_aniso_U_33
_atom_site_aniso_U_12
_atom_site_aniso_U_13
_atom_site_aniso_U_23
C1 0.0353(16) 0.0359(16) 0.0253(14) 0.0075(13) 0.0024(12) 0.0031(12)
C2 0.0438(18) 0.0455(19) 0.0449(18) 0.0021(15) 0.0025(14) -0.0006(15)
C3 0.069(2) 0.042(2) 0.078(3) -0.0025(17) 0.014(2) 0.0046(18)
C4 0.072(3) 0.051(2) 0.074(3) 0.022(2) 0.021(2) 0.0260(19)
C5 0.050(2) 0.068(2) 0.0436(19) 0.0233(18) 0.0033(15) 0.0173(17)
C6 0.0356(17) 0.0507(19) 0.0295(16) 0.0161(14) 0.0022(13) 0.0011(14)
C7 0.045(2) 0.046(2) 0.0420(19) -0.0062(16) -0.0057(15) 0.0115(16)
C8 0.0553(19) 0.0410(17) 0.0405(17) -0.0133(15) -0.0114(15) 0.0107(14)
C9 0.0455(18) 0.0418(17) 0.0330(16) -0.0010(14) 0.0046(13) -0.0003(13)
C10 0.0276(15) 0.0309(15) 0.0326(16) 0.0046(12) -0.0003(12) 0.0027(13)
N1 0.0348(15) 0.0402(16) 0.0281(13) 0.0036(12) -0.0030(12) -0.0007(12)
N2 0.0459(17) 0.063(2) 0.0458(16) 0.0093(15) -0.0187(14) -0.0055(15)
O1A 0.038(11) 0.056(15) 0.056(10) -0.017(8) -0.014(8) 0.010(10)
O1B 0.065(6) 0.077(7) 0.058(5) -0.026(6) -0.031(4) 0.018(5)
O2 0.0727(15) 0.0451(13) 0.0416(12) -0.0112(11) -0.0156(11) 0.0120(10)
O3 0.0525(12) 0.0382(11) 0.0360(11) -0.0159(10) -0.0019(9) -0.0033(9)
O4 0.0397(12) 0.0549(13) 0.0270(11) -0.0091(9) -0.0004(8) -0.0066(9)
S1 0.0325(4) 0.0575(5) 0.0544(5) -0.0060(4) -0.0030(4) 0.0168(4)

loop_
_atom_type_symbol
_atom_type_description
_atom_type_scat_dispersion_real
_atom_type_scat_dispersion_imag
_atom_type_scat_source
C C 0.0033 0.0016 'International Tables Vol C Tables 4.2.6.8 and 6.1.1.4'
H H 0.0000 0.0000 'International Tables Vol C Tables 4.2.6.8 and 6.1.1.4'
N N 0.0061 0.0033 'International Tables Vol C Tables 4.2.6.8 and 6.1.1.4'
O O 0.0106 0.0060 'International Tables Vol C Tables 4.2.6.8 and 6.1.1.4'
S S 0.1246 0.1234 'International Tables Vol C Tables 4.2.6.8 and 6.1.1.4'

loop_
_geom_angle_atom_site_label_1
_geom_angle_atom_site_label_2
_geom_angle_atom_site_label_3
_geom_angle
_geom_angle_publ_flag
C2 C1 C6 122.7(3) ?
C2 C1 N1 119.4(2) ?
C6 C1 N1 117.8(2) ?
C1 C2 C3 119.4(3) ?
C1 C2 H2 120.3 ?
C3 C2 H2 120.3 ?
C4 C3 C2 119.0(3) ?
C4 C3 H3 120.5 ?
C2 C3 H3 120.5 ?
C5 C4 C3 121.2(3) ?
C5 C4 H4 119.4 ?
C3 C4 H4 119.4 ?
C4 C5 C6 121.1(3) ?
C4 C5 H5 119.4 ?
C6 C5 H5 119.4 ?
C1 C6 N2 121.6(3) ?
C1 C6 C5 116.6(3) ?
N2 C6 C5 121.8(3) ?
O1A C7 O2 118.2(14) ?
O1B C7 O2 123.0(4) ?
O1A C7 C8 120.8(12) ?
O1B C7 C8 122.4(5) ?
O2 C7 C8 113.5(2) ?
C7 C8 S1 111.9(2) ?
C7 C8 H8A 109.2 ?
S1 C8 H8A 109.2 ?
C7 C8 H8B 109.2 ?
S1 C8 H8B 109.2 ?
H8A C8 H8B 107.9 ?
C10 C9 S1 117.07(19) ?
C10 C9 H9A 108.0 ?
S1 C9 H9A 108.0 ?
C10 C9 H9B 108.0 ?
S1 C9 H9B 108.0 ?
H9A C9 H9B 107.3 ?
O4 C10 O3 122.8(2) ?
O4 C10 C9 121.0(2) ?
O3 C10 C9 116.2(2) ?
C1 N1 H1A 109.9(16) y
C1 N1 H1B 110.2(17) y
H1A N1 H1B 108.4(18) y
C1 N1 H1C 110.5(17) y
H1A N1 H1C 110.0(19) y
H1B N1 H1C 107.7(18) y
C6 N2 H2B 118.4(19) y
C6 N2 H2C 118(2) y
H2B N2 H2C 113(2) y
C7 O2 H2A 109.5 ?
C9 S1 C8 100.91(13) ?

loop_
_geom_bond_atom_site_label_1
_geom_bond_atom_site_label_2
_geom_bond_distance
_geom_bond_publ_flag
C1 C2 1.370(4) ?
C1 C6 1.387(4) ?
C1 N1 1.469(3) y
C2 C3 1.383(4) ?
C2 H2 0.9300 ?
C3 C4 1.377(5) ?
C3 H3 0.9300 ?
C4 C5 1.366(5) ?
C4 H4 0.9300 ?
C5 C6 1.395(4) ?
C5 H5 0.9300 ?
C6 N2 1.390(4) y
C7 O1A 1.21(2) ?
C7 O1B 1.232(12) ?
C7 O2 1.304(3) ?
C7 C8 1.498(4) ?
C8 S1 1.801(3) ?
C8 H8A 0.9700 ?
C8 H8B 0.9700 ?
C9 C10 1.513(4) ?
C9 S1 1.793(3) ?
C9 H9A 0.9700 ?
C9 H9B 0.9700 ?
C10 O4 1.249(3) ?
C10 O3 1.267(3) ?
N1 H1A 0.899(15) ?
N1 H1B 0.906(15) ?
N1 H1C 0.914(15) ?
N2 H2B 0.881(17) ?
N2 H2C 0.883(17) ?
O2 H2A 0.8200 ?

loop_
_geom_hbond_atom_site_label_D
_geom_hbond_atom_site_label_H
_geom_hbond_atom_site_label_A
_geom_hbond_site_symmetry_A
_geom_hbond_distance_DH
_geom_hbond_distance_HA
_geom_hbond_distance_DA
_geom_hbond_angle_DHA
C9 H9A O1B . 0.97 2.49 3.225(17) 132.8
O2 H2A O3 2_554 0.82 1.81 2.624(2) 169.4
N1 H1A O4 4_665 0.904(15) 1.940(15) 2.830(3) 168(2)
N1 H1B O3 2_554 0.905(15) 1.969(15) 2.864(3) 169(2)
N1 H1C O4 4_565 0.919(15) 1.993(17) 2.887(3) 164(2)
N1 H1C S1 4_565 0.919(15) 3.01(2) 3.600(2) 123.2(17)
N2 H2B O1A 1_655 0.882(16) 2.20(4) 3.04(3) 159(3)
N2 H2B O1B 1_655 0.882(16) 2.084(18) 2.966(7) 179(3)
N2 H2C O3 2_554 0.882(16) 2.38(2) 3.161(3) 147(3)

loop_
_geom_torsion_atom_site_label_1
_geom_torsion_atom_site_label_2
_geom_torsion_atom_site_label_3
_geom_torsion_atom_site_label_4
_geom_torsion
C6 C1 C2 C3 -0.9(4)
N1 C1 C2 C3 179.6(3)
C1 C2 C3 C4 1.5(5)
C2 C3 C4 C5 -1.2(5)
C3 C4 C5 C6 0.3(5)
C2 C1 C6 N2 176.9(3)
N1 C1 C6 N2 -3.5(4)
C2 C1 C6 C5 0.0(4)
N1 C1 C6 C5 179.5(2)
C4 C5 C6 C1 0.3(4)
C4 C5 C6 N2 -176.7(3)
O1A C7 C8 S1 109(4)
O1B C7 C8 S1 66.3(19)
O2 C7 C8 S1 -102.0(3)
S1 C9 C10 O4 -2.7(3)
S1 C9 C10 O3 177.19(18)
C10 C9 S1 C8 -76.4(2)
C7 C8 S1 C9 -78.4(2)

_cod_database_fobs_code 2020730
